data_7104416
loop_
_publ_author_name
'Ruiz, Javier'
'Perandones, Bernab\'e F'

_publ_section_title
;
 Metal-induced tautomerization of oxazole and thiazole molecules to
 heterocyclic carbenes.
;
_journal_issue 19
_journal_name_full 'Chemical communications (Cambridge, England)'
_journal_page_first 2741
_journal_page_last 2743
_journal_paper_doi 10.1039/b900955h
_journal_volume 34
_journal_year 2009
_chemical_compound_source 'synthesis as described'
_chemical_formula_moiety 'C16 H11 Mn N3 O3 S, F6 P'
_chemical_formula_sum 'C16 H11 F6 Mn N3 O3 P S'
_chemical_formula_weight 525.25
_chemical_name_systematic
;
?
;
_space_group_IT_number 2
_symmetry_cell_setting triclinic
_symmetry_Int_Tables_number 2
_symmetry_space_group_name_Hall '-P 1'
_symmetry_space_group_name_H-M 'P -1'
_atom_sites_solution_hydrogens geom
_atom_sites_solution_primary direct
_atom_sites_solution_secondary difmap
_audit_conform_dict_location ftp://ftp.iucr.org/pub/cif_core.dic
_audit_conform_dict_name cif_core.dic
_audit_conform_dict_version 2.3
_audit_creation_date 2008-04-15T11:55:14-00:00
_audit_creation_method 'WinGX routine CIF_UPDATE'
_cell_angle_alpha 78.4870(10)
_cell_angle_beta 80.485(2)
_cell_angle_gamma 84.597(2)
_cell_formula_units_Z 2
_cell_length_a 8.6199(3)
_cell_length_b 10.0390(3)
_cell_length_c 11.5074(3)
_cell_measurement_reflns_used 1958
_cell_measurement_temperature 100(2)
_cell_measurement_theta_max 27.049
_cell_measurement_theta_min 3.011
_cell_measurement_wavelength 0.71073
_cell_volume 960.41(5)
_computing_cell_refinement 'Bruker APEX II'
_computing_data_collection 'Bruker APEX II'
_computing_data_reduction 'Bruker APEX II'
_computing_molecular_graphics 'Ortep-3 for Windows (Farrugia, 1997)'
_computing_publication_material 'WinGX publication routines (Farrugia, 1999)'
_computing_structure_refinement 'SHELXL-97 (Sheldrick, 1997)'
_computing_structure_solution 'SIR97 (Giacovazzo et al, 1997)'
_diffrn_ambient_temperature 100(2)
_diffrn_measured_fraction_theta_full 0.999
_diffrn_measured_fraction_theta_max 0.999
_diffrn_measurement_device_type 'BrukerAXS ApexII-CCD area detector '
_diffrn_measurement_method 'phi and omega scans'
_diffrn_radiation_monochromator graphite
_diffrn_radiation_probe x-ray
_diffrn_radiation_source 'sealed tube'
_diffrn_radiation_type MoK\a
_diffrn_radiation_wavelength 0.71073
_diffrn_reflns_av_R_equivalents 0.0287
_diffrn_reflns_av_unetI/netI 0.0269
_diffrn_reflns_limit_h_max 10
_diffrn_reflns_limit_h_min -10
_diffrn_reflns_limit_k_max 12
_diffrn_reflns_limit_k_min -12
_diffrn_reflns_limit_l_max 14
_diffrn_reflns_limit_l_min 0
_diffrn_reflns_number 15455
_diffrn_reflns_theta_full 26.37
_diffrn_reflns_theta_max 26.37
_diffrn_reflns_theta_min 1.83
_exptl_absorpt_coefficient_mu 0.962
_exptl_absorpt_correction_T_max 0.9
_exptl_absorpt_correction_T_min 0.79407
_exptl_absorpt_correction_type multi-scan
_exptl_absorpt_process_details 'BRUKER SADABS'
_exptl_crystal_colour yellow
_exptl_crystal_density_diffrn 1.816
_exptl_crystal_density_method 'not measured'
_exptl_crystal_description prism
_exptl_crystal_F_000 524
_exptl_crystal_size_max 0.32
_exptl_crystal_size_mid 0.28
_exptl_crystal_size_min 0.11
_refine_diff_density_max 0.315
_refine_diff_density_min -0.321
_refine_diff_density_rms 0.06
_refine_ls_extinction_method none
_refine_ls_goodness_of_fit_ref 1.089
_refine_ls_hydrogen_treatment mixed
_refine_ls_matrix_type full
_refine_ls_number_parameters 284
_refine_ls_number_reflns 3935
_refine_ls_number_restraints 0
_refine_ls_restrained_S_all 1.089
_refine_ls_R_factor_all 0.0338
_refine_ls_R_factor_gt 0.0275
_refine_ls_shift/su_max 0.001
_refine_ls_shift/su_mean 0
_refine_ls_structure_factor_coef Fsqd
_refine_ls_weighting_details 'calc w=1/[\s^2^(Fo^2^)+(0.0253P)^2^+0.5029P] where P=(Fo^2^+2Fc^2^)/3'
_refine_ls_weighting_scheme calc
_refine_ls_wR_factor_gt 0.0624
_refine_ls_wR_factor_ref 0.0648
_reflns_number_gt 3416
_reflns_number_total 3935
_reflns_threshold_expression >2sigma(I)
_cod_data_source_file B900955H.txt
_cod_data_source_block 6b
_cod_database_code 7104416

loop_
_symmetry_equiv_pos_as_xyz
'x, y, z'
'-x, -y, -z'

loop_
_atom_site_label
_atom_site_type_symbol
_atom_site_fract_x
_atom_site_fract_y
_atom_site_fract_z
_atom_site_U_iso_or_equiv
_atom_site_adp_type
_atom_site_occupancy
_atom_site_symmetry_multiplicity
_atom_site_calc_flag
_atom_site_refinement_flags
_atom_site_disorder_assembly
_atom_site_disorder_group
Mn1 Mn 0.19658(3) 0.27666(3) 0.17380(2) 0.01393(8) Uani 1 1 d . . .
N31 N 0.40713(17) 0.22115(14) 0.08002(13) 0.0149(3) Uani 1 1 d . . .
C32 C 0.4668(2) 0.28137(18) -0.03176(17) 0.0196(4) Uani 1 1 d . . .
H32 H 0.4078 0.3564 -0.0715 0.024 Uiso 1 1 calc R . .
C3 C 0.6089(2) 0.23926(19) -0.09094(17) 0.0200(4) Uani 1 1 d . . .
H3 H 0.6468 0.2847 -0.1698 0.024 Uiso 1 1 calc R . .
C34 C 0.6964(2) 0.13004(19) -0.03470(17) 0.0190(4) Uani 1 1 d . . .
H34 H 0.7961 0.1006 -0.0734 0.023 Uiso 1 1 calc R . .
C35 C 0.6355(2) 0.06445(18) 0.07932(16) 0.0177(4) Uani 1 1 d . . .
H35 H 0.6925 -0.0115 0.1197 0.021 Uiso 1 1 calc R . .
C6 C 0.4906(2) 0.11105(17) 0.13371(16) 0.0148(4) Uani 1 1 d . . .
C7 C 0.4132(2) 0.04788(17) 0.25331(16) 0.0141(4) Uani 1 1 d . . .
C8 C 0.4813(2) -0.06095(18) 0.32603(16) 0.0190(4) Uani 1 1 d . . .
H8 H 0.5814 -0.1013 0.2987 0.023 Uiso 1 1 calc R . .
C9 C 0.4021(2) -0.11033(18) 0.43894(17) 0.0205(4) Uani 1 1 d . . .
H9 H 0.4468 -0.1849 0.4903 0.025 Uiso 1 1 calc R . .
C10 C 0.2572(2) -0.04943(19) 0.47560(17) 0.0210(4) Uani 1 1 d . . .
H10 H 0.2012 -0.0806 0.5532 0.025 Uiso 1 1 calc R . .
C11 C 0.1944(2) 0.05751(18) 0.39828(17) 0.0188(4) Uani 1 1 d . . .
H11 H 0.0937 0.0979 0.4241 0.023 Uiso 1 1 calc R . .
N12 N 0.26911(17) 0.10712(14) 0.28835(13) 0.0150(3) Uani 1 1 d . . .
C2 C 0.3091(2) 0.38345(17) 0.26259(15) 0.0147(4) Uani 1 1 d . . .
N1 N 0.2473(2) 0.46571(15) 0.33831(14) 0.0172(3) Uani 1 1 d . . .
C5 C 0.3490(2) 0.53248(19) 0.38535(16) 0.0199(4) Uani 1 1 d . . .
H5 H 0.3155 0.593 0.4397 0.024 Uiso 1 1 calc R . .
C4 C 0.5001(2) 0.50133(19) 0.34484(17) 0.0215(4) Uani 1 1 d . . .
H4 H 0.5882 0.5364 0.3657 0.026 Uiso 1 1 calc R . .
S3 S 0.51042(5) 0.38766(5) 0.24893(4) 0.01857(11) Uani 1 1 d . . .
C18 C 0.1687(2) 0.43648(19) 0.07174(17) 0.0182(4) Uani 1 1 d . . .
O19 O 0.15860(16) 0.53968(13) 0.00818(13) 0.0263(3) Uani 1 1 d . . .
C20 C 0.0956(2) 0.18398(18) 0.08822(17) 0.0191(4) Uani 1 1 d . . .
O21 O 0.02849(17) 0.13130(14) 0.03483(14) 0.0309(3) Uani 1 1 d . . .
C22 C 0.0052(2) 0.30402(17) 0.25976(17) 0.0180(4) Uani 1 1 d . . .
O23 O -0.12177(15) 0.31588(13) 0.30868(13) 0.0252(3) Uani 1 1 d . . .
P1 P 0.09452(6) 0.26766(5) 0.66706(4) 0.01992(12) Uani 1 1 d . . .
F1 F 0.24909(13) 0.25606(12) 0.57025(10) 0.0280(3) Uani 1 1 d . . .
F2 F 0.08819(14) 0.43092(11) 0.62536(11) 0.0326(3) Uani 1 1 d . . .
F3 F -0.05849(14) 0.28303(14) 0.76275(12) 0.0415(3) Uani 1 1 d . . .
F4 F 0.10165(15) 0.10626(12) 0.70678(14) 0.0462(4) Uani 1 1 d . . .
F5 F 0.20437(15) 0.27762(15) 0.76352(11) 0.0409(3) Uani 1 1 d . . .
F6 F -0.01296(15) 0.26083(14) 0.56836(13) 0.0432(3) Uani 1 1 d . . .
H1 H 0.154(3) 0.479(2) 0.355(2) 0.029(7) Uiso 1 1 d . . .

loop_
_atom_site_aniso_label
_atom_site_aniso_U_11
_atom_site_aniso_U_22
_atom_site_aniso_U_33
_atom_site_aniso_U_23
_atom_site_aniso_U_13
_atom_site_aniso_U_12
Mn1 0.01019(14) 0.01266(14) 0.01856(16) 0.00018(11) -0.00495(11) -0.00055(10)
N31 0.0145(7) 0.0139(7) 0.0164(8) 0.0003(6) -0.0059(6) -0.0015(6)
C32 0.0179(10) 0.0181(9) 0.0212(10) 0.0027(8) -0.0060(8) -0.0011(7)
C3 0.0194(10) 0.0232(10) 0.0154(9) 0.0017(7) -0.0020(8) -0.0030(8)
C34 0.0139(9) 0.0225(9) 0.0205(10) -0.0047(8) -0.0015(8) -0.0014(7)
C35 0.0162(9) 0.0181(9) 0.0189(10) -0.0012(7) -0.0069(8) 0.0015(7)
C6 0.0145(9) 0.0141(8) 0.0172(9) -0.0030(7) -0.0068(7) -0.0004(7)
C7 0.0126(9) 0.0147(8) 0.0158(9) -0.0033(7) -0.0037(7) -0.0007(7)
C8 0.0190(10) 0.0176(9) 0.0193(10) -0.0017(7) -0.0044(8) 0.0029(7)
C9 0.0236(10) 0.0168(9) 0.0199(10) 0.0028(7) -0.0075(8) -0.0011(8)
C10 0.0194(10) 0.0218(9) 0.0194(10) 0.0033(8) -0.0013(8) -0.0068(8)
C11 0.0133(9) 0.0182(9) 0.0227(10) 0.0011(8) -0.0016(8) -0.0020(7)
N12 0.0134(8) 0.0135(7) 0.0181(8) -0.0009(6) -0.0039(6) -0.0024(6)
C2 0.0139(9) 0.0127(8) 0.0156(9) 0.0045(7) -0.0050(7) -0.0012(7)
N1 0.0150(9) 0.0181(8) 0.0176(8) -0.0001(6) -0.0041(7) 0.0004(6)
C5 0.0255(11) 0.0193(9) 0.0153(10) -0.0012(7) -0.0059(8) -0.0029(8)
C4 0.0252(11) 0.0221(10) 0.0183(10) 0.0015(8) -0.0096(8) -0.0076(8)
S3 0.0130(2) 0.0206(2) 0.0219(3) -0.00106(18) -0.00456(19) -0.00312(17)
C18 0.0112(9) 0.0209(10) 0.0238(10) -0.0047(8) -0.0060(8) -0.0009(7)
O19 0.0234(8) 0.0197(7) 0.0334(8) 0.0064(6) -0.0115(6) -0.0013(6)
C20 0.0151(9) 0.0158(9) 0.0252(10) -0.0001(8) -0.0056(8) 0.0024(7)
O21 0.0289(8) 0.0279(8) 0.0431(9) -0.0123(7) -0.0198(7) -0.0005(6)
C22 0.0166(10) 0.0144(9) 0.0228(10) 0.0007(7) -0.0072(8) -0.0018(7)
O23 0.0130(7) 0.0264(7) 0.0337(8) -0.0023(6) -0.0006(6) -0.0005(5)
P1 0.0153(3) 0.0193(2) 0.0213(3) 0.0028(2) -0.0012(2) 0.00146(19)
F1 0.0238(6) 0.0308(6) 0.0223(6) 0.0012(5) 0.0026(5) 0.0096(5)
F2 0.0284(7) 0.0186(6) 0.0440(8) -0.0004(5) 0.0054(6) 0.0035(5)
F3 0.0221(7) 0.0472(8) 0.0386(8) 0.0127(6) 0.0126(6) 0.0087(6)
F4 0.0327(7) 0.0212(6) 0.0718(10) 0.0143(6) -0.0002(7) 0.0009(5)
F5 0.0306(7) 0.0667(9) 0.0272(7) -0.0138(6) -0.0107(6) 0.0096(6)
F6 0.0334(8) 0.0479(8) 0.0562(9) -0.0175(7) -0.0256(7) 0.0071(6)

loop_
_atom_type_symbol
_atom_type_description
_atom_type_scat_dispersion_real
_atom_type_scat_dispersion_imag
_atom_type_scat_source
C C 0.0033 0.0016 'International Tables Vol C Tables 4.2.6.8 and 6.1.1.4'
H H 0 0 'International Tables Vol C Tables 4.2.6.8 and 6.1.1.4'
N N 0.0061 0.0033 'International Tables Vol C Tables 4.2.6.8 and 6.1.1.4'
O O 0.0106 0.006 'International Tables Vol C Tables 4.2.6.8 and 6.1.1.4'
F F 0.0171 0.0103 'International Tables Vol C Tables 4.2.6.8 and 6.1.1.4'
P P 0.1023 0.0942 'International Tables Vol C Tables 4.2.6.8 and 6.1.1.4'
S S 0.1246 0.1234 'International Tables Vol C Tables 4.2.6.8 and 6.1.1.4'
Mn Mn 0.3368 0.7283 'International Tables Vol C Tables 4.2.6.8 and 6.1.1.4'

loop_
_geom_angle_atom_site_label_1
_geom_angle_atom_site_label_2
_geom_angle_atom_site_label_3
_geom_angle
_geom_angle_site_symmetry_1
_geom_angle_site_symmetry_3
_geom_angle_publ_flag
C22 Mn1 C18 90.81(8) . . ?
C22 Mn1 C20 86.26(8) . . ?
C18 Mn1 C20 92.17(8) . . ?
C22 Mn1 C2 94.53(8) . . ?
C18 Mn1 C2 85.99(7) . . ?
C20 Mn1 C2 178.01(7) . . ?
C22 Mn1 N31 172.97(7) . . ?
C18 Mn1 N31 94.67(7) . . ?
C20 Mn1 N31 89.12(7) . . ?
C2 Mn1 N31 90.25(6) . . ?
C22 Mn1 N12 96.75(7) . . ?
C18 Mn1 N12 169.40(7) . . ?
C20 Mn1 N12 95.71(7) . . ?
C2 Mn1 N12 86.02(6) . . ?
N31 Mn1 N12 78.42(6) . . ?
C32 N31 C6 117.61(16) . . ?
C32 N31 Mn1 125.46(12) . . ?
C6 N31 Mn1 116.88(12) . . ?
N31 C32 C3 123.01(17) . . ?
N31 C32 H32 118.5 . . ?
C3 C32 H32 118.5 . . ?
C32 C3 C34 119.36(17) . . ?
C32 C3 H3 120.3 . . ?
C34 C3 H3 120.3 . . ?
C3 C34 C35 118.60(18) . . ?
C3 C34 H34 120.7 . . ?
C35 C34 H34 120.7 . . ?
C6 C35 C34 119.23(17) . . ?
C6 C35 H35 120.4 . . ?
C34 C35 H35 120.4 . . ?
N31 C6 C35 122.12(16) . . ?
N31 C6 C7 113.93(15) . . ?
C35 C6 C7 123.95(16) . . ?
N12 C7 C8 122.18(16) . . ?
N12 C7 C6 114.44(15) . . ?
C8 C7 C6 123.37(16) . . ?
C9 C8 C7 119.26(18) . . ?
C9 C8 H8 120.4 . . ?
C7 C8 H8 120.4 . . ?
C10 C9 C8 118.81(17) . . ?
C10 C9 H9 120.6 . . ?
C8 C9 H9 120.6 . . ?
C9 C10 C11 119.20(18) . . ?
C9 C10 H10 120.4 . . ?
C11 C10 H10 120.4 . . ?
N12 C11 C10 123.03(17) . . ?
N12 C11 H11 118.5 . . ?
C10 C11 H11 118.5 . . ?
C11 N12 C7 117.51(15) . . ?
C11 N12 Mn1 125.97(12) . . ?
C7 N12 Mn1 116.23(12) . . ?
N1 C2 S3 106.44(13) . . ?
N1 C2 Mn1 128.66(13) . . ?
S3 C2 Mn1 124.87(10) . . ?
C2 N1 C5 118.32(17) . . ?
C2 N1 H1 121.3(16) . . ?
C5 N1 H1 120.3(16) . . ?
C4 C5 N1 111.80(17) . . ?
C4 C5 H5 124.1 . . ?
N1 C5 H5 124.1 . . ?
C5 C4 S3 109.58(14) . . ?
C5 C4 H4 125.2 . . ?
S3 C4 H4 125.2 . . ?
C2 S3 C4 93.86(9) . . ?
O19 C18 Mn1 176.32(16) . . ?
O21 C20 Mn1 177.07(16) . . ?
O23 C22 Mn1 174.42(16) . . ?
F3 P1 F4 91.27(7) . . ?
F3 P1 F6 90.35(8) . . ?
F4 P1 F6 91.00(8) . . ?
F3 P1 F5 90.53(7) . . ?
F4 P1 F5 90.17(8) . . ?
F6 P1 F5 178.52(8) . . ?
F3 P1 F1 178.61(7) . . ?
F4 P1 F1 90.08(7) . . ?
F6 P1 F1 89.94(7) . . ?
F5 P1 F1 89.15(7) . . ?
F3 P1 F2 89.28(7) . . ?
F4 P1 F2 179.36(8) . . ?
F6 P1 F2 88.68(7) . . ?
F5 P1 F2 90.14(7) . . ?
F1 P1 F2 89.37(6) . . ?

loop_
_geom_bond_atom_site_label_1
_geom_bond_atom_site_label_2
_geom_bond_distance
_geom_bond_site_symmetry_2
_geom_bond_publ_flag
Mn1 C22 1.805(2) . ?
Mn1 C18 1.8111(19) . ?
Mn1 C20 1.8426(18) . ?
Mn1 C2 2.0235(17) . ?
Mn1 N31 2.0423(15) . ?
Mn1 N12 2.0499(14) . ?
N31 C32 1.347(2) . ?
N31 C6 1.358(2) . ?
C32 C3 1.373(3) . ?
C32 H32 0.95 . ?
C3 C34 1.383(3) . ?
C3 H3 0.95 . ?
C34 C35 1.387(3) . ?
C34 H34 0.95 . ?
C35 C6 1.386(3) . ?
C35 H35 0.95 . ?
C6 C7 1.473(2) . ?
C7 N12 1.360(2) . ?
C7 C8 1.384(2) . ?
C8 C9 1.383(3) . ?
C8 H8 0.95 . ?
C9 C10 1.377(3) . ?
C9 H9 0.95 . ?
C10 C11 1.381(3) . ?
C10 H10 0.95 . ?
C11 N12 1.343(2) . ?
C11 H11 0.95 . ?
C2 N1 1.333(2) . ?
C2 S3 1.7201(18) . ?
N1 C5 1.387(2) . ?
N1 H1 0.80(2) . ?
C5 C4 1.339(3) . ?
C5 H5 0.95 . ?
C4 S3 1.7260(19) . ?
C4 H4 0.95 . ?
C18 O19 1.148(2) . ?
C20 O21 1.139(2) . ?
C22 O23 1.152(2) . ?
P1 F3 1.5891(13) . ?
P1 F4 1.5915(13) . ?
P1 F6 1.5950(13) . ?
P1 F5 1.5963(13) . ?
P1 F1 1.6005(12) . ?
P1 F2 1.6117(12) . ?

loop_
_geom_torsion_atom_site_label_1
_geom_torsion_atom_site_label_2
_geom_torsion_atom_site_label_3
_geom_torsion_atom_site_label_4
_geom_torsion
_geom_torsion_site_symmetry_1
_geom_torsion_site_symmetry_2
_geom_torsion_site_symmetry_3
_geom_torsion_site_symmetry_4
_geom_torsion_publ_flag
C18 Mn1 N31 C32 -12.41(15) . . . . ?
C20 Mn1 N31 C32 79.70(15) . . . . ?
C2 Mn1 N31 C32 -98.41(15) . . . . ?
N12 Mn1 N31 C32 175.71(15) . . . . ?
C18 Mn1 N31 C6 170.18(12) . . . . ?
C20 Mn1 N31 C6 -97.71(13) . . . . ?
C2 Mn1 N31 C6 84.18(12) . . . . ?
N12 Mn1 N31 C6 -1.70(11) . . . . ?
C6 N31 C32 C3 -2.3(3) . . . . ?
Mn1 N31 C32 C3 -179.64(13) . . . . ?
N31 C32 C3 C34 0.1(3) . . . . ?
C32 C3 C34 C35 1.4(3) . . . . ?
C3 C34 C35 C6 -0.7(3) . . . . ?
C32 N31 C6 C35 2.9(2) . . . . ?
Mn1 N31 C6 C35 -179.46(12) . . . . ?
C32 N31 C6 C7 -177.28(15) . . . . ?
Mn1 N31 C6 C7 0.33(18) . . . . ?
C34 C35 C6 N31 -1.5(3) . . . . ?
C34 C35 C6 C7 178.76(16) . . . . ?
N31 C6 C7 N12 2.1(2) . . . . ?
C35 C6 C7 N12 -178.09(15) . . . . ?
N31 C6 C7 C8 -176.58(15) . . . . ?
C35 C6 C7 C8 3.2(3) . . . . ?
N12 C7 C8 C9 -1.0(3) . . . . ?
C6 C7 C8 C9 177.60(16) . . . . ?
C7 C8 C9 C10 0.0(3) . . . . ?
C8 C9 C10 C11 0.9(3) . . . . ?
C9 C10 C11 N12 -1.0(3) . . . . ?
C10 C11 N12 C7 0.0(3) . . . . ?
C10 C11 N12 Mn1 -173.50(13) . . . . ?
C8 C7 N12 C11 1.0(2) . . . . ?
C6 C7 N12 C11 -177.72(15) . . . . ?
C8 C7 N12 Mn1 175.13(13) . . . . ?
C6 C7 N12 Mn1 -3.59(18) . . . . ?
C22 Mn1 N12 C11 -8.70(15) . . . . ?
C18 Mn1 N12 C11 126.6(4) . . . . ?
C20 Mn1 N12 C11 -95.60(15) . . . . ?
C2 Mn1 N12 C11 85.40(15) . . . . ?
N31 Mn1 N12 C11 176.48(15) . . . . ?
C22 Mn1 N12 C7 177.74(12) . . . . ?
C18 Mn1 N12 C7 -47.0(4) . . . . ?
C20 Mn1 N12 C7 90.84(13) . . . . ?
C2 Mn1 N12 C7 -88.16(12) . . . . ?
N31 Mn1 N12 C7 2.91(11) . . . . ?
C22 Mn1 C2 N1 -12.15(17) . . . . ?
C18 Mn1 C2 N1 78.35(16) . . . . ?
N31 Mn1 C2 N1 173.01(16) . . . . ?
N12 Mn1 C2 N1 -108.62(16) . . . . ?
C22 Mn1 C2 S3 170.04(11) . . . . ?
C18 Mn1 C2 S3 -99.46(12) . . . . ?
N31 Mn1 C2 S3 -4.80(11) . . . . ?
N12 Mn1 C2 S3 73.57(11) . . . . ?
S3 C2 N1 C5 0.48(19) . . . . ?
Mn1 C2 N1 C5 -177.64(13) . . . . ?
C2 N1 C5 C4 -0.1(2) . . . . ?
N1 C5 C4 S3 -0.3(2) . . . . ?
N1 C2 S3 C4 -0.56(13) . . . . ?
Mn1 C2 S3 C4 177.66(11) . . . . ?
C5 C4 S3 C2 0.53(15) . . . . ?
